data_7113029
loop_
_publ_author_name
'Xiang, Jing'
'Man, Wai-Lun'
'Guo, Junfang'
'Yiu, Shek-Man'
'Lee, Gene-Hsiang'
'Peng, Shie-Ming'
'Xu, Guancheng'
'Gao, Song'
'Lau, Tai-Chu'

_publ_section_title
;
 A novel tricyanoruthenium(III) building block for the construction of
 bimetallic coordination polymers.
;
_journal_issue 33
_journal_name_full 'Chemical communications (Cambridge, England)'
_journal_page_first 6102
_journal_page_last 6104
_journal_paper_doi 10.1039/c001732a
_journal_volume 46
_journal_year 2010
_chemical_formula_sum 'C65 H48 N5 O2 P2 Ru'
_chemical_formula_weight 1094.09
_chemical_name_systematic
;
?
;
_space_group_IT_number 14
_symmetry_cell_setting monoclinic
_symmetry_space_group_name_Hall '-P 2ybc'
_symmetry_space_group_name_H-M 'P 1 21/c 1'
_atom_sites_solution_hydrogens geom
_atom_sites_solution_primary direct
_atom_sites_solution_secondary difmap
_audit_creation_method SHELXL-97
_audit_update_record
;
2010-05-11 # Formatted by publCIF
;
_cell_angle_alpha 90.00
_cell_angle_beta 97.2730(10)
_cell_angle_gamma 90.00
_cell_formula_units_Z 4
_cell_length_a 12.17150(10)
_cell_length_b 27.0344(3)
_cell_length_c 17.9058(2)
_cell_measurement_reflns_used 16596
_cell_measurement_temperature 293(2)
_cell_measurement_theta_max 71.3469
_cell_measurement_theta_min 3.6608
_cell_volume 5844.48(10)
_computing_cell_refinement 'CrysAlisPro, Oxford Diffraction Ltd'
_computing_data_collection 'CrysAlisPro, Oxford Diffraction Ltd'
_computing_data_reduction 'CrysAlisPro, Oxford Diffraction Ltd'
_computing_molecular_graphics ortep-3
_computing_publication_material wingx
_computing_structure_refinement 'SHELXL-97 (Sheldrick, 1997)'
_computing_structure_solution 'SHELXS-97 (Sheldrick, 1990)'
_diffrn_ambient_temperature 293(2)
_diffrn_detector_area_resol_mean 16.1270
_diffrn_measured_fraction_theta_full 0.986
_diffrn_measured_fraction_theta_max 0.986
_diffrn_measurement_device_type 'Xcalibur, Sapphire3, Gemini ultra'
_diffrn_measurement_method '\w scans'
_diffrn_radiation_monochromator mirror
_diffrn_radiation_source 'Enhance Ultra (Cu) X-ray Source'
_diffrn_radiation_type CuK\a
_diffrn_radiation_wavelength 1.54180
_diffrn_reflns_av_R_equivalents 0.0214
_diffrn_reflns_av_sigmaI/netI 0.0237
_diffrn_reflns_limit_h_max 14
_diffrn_reflns_limit_h_min -13
_diffrn_reflns_limit_k_max 32
_diffrn_reflns_limit_k_min -32
_diffrn_reflns_limit_l_max 21
_diffrn_reflns_limit_l_min -17
_diffrn_reflns_number 23453
_diffrn_reflns_theta_full 67.00
_diffrn_reflns_theta_max 67.00
_diffrn_reflns_theta_min 3.66
_exptl_absorpt_coefficient_mu 3.053
_exptl_absorpt_correction_T_max 1.00000
_exptl_absorpt_correction_T_min 0.50202
_exptl_absorpt_correction_type multi-scan
_exptl_absorpt_process_details 'CrysAlisPro, Oxford Diffraction Ltd'
_exptl_crystal_colour 'dark purple'
_exptl_crystal_density_diffrn 1.243
_exptl_crystal_density_method 'not measured'
_exptl_crystal_description rectangle
_exptl_crystal_F_000 2252
_exptl_crystal_size_max 0.36
_exptl_crystal_size_mid 0.11
_exptl_crystal_size_min 0.05
_platon_squeeze_details
;
;
_refine_diff_density_max 0.911
_refine_diff_density_min -0.313
_refine_diff_density_rms 0.046
_refine_ls_extinction_method none
_refine_ls_goodness_of_fit_ref 1.037
_refine_ls_hydrogen_treatment constr
_refine_ls_matrix_type full
_refine_ls_number_parameters 676
_refine_ls_number_reflns 10291
_refine_ls_number_restraints 0
_refine_ls_restrained_S_all 1.037
_refine_ls_R_factor_all 0.0390
_refine_ls_R_factor_gt 0.0322
_refine_ls_shift/su_max 0.002
_refine_ls_shift/su_mean 0.000
_refine_ls_structure_factor_coef Fsqd
_refine_ls_weighting_details 'calc w=1/[\s^2^(Fo^2^)+(0.0514P)^2^+1.3540P] where P=(Fo^2^+2Fc^2^)/3'
_refine_ls_weighting_scheme calc
_refine_ls_wR_factor_gt 0.0840
_refine_ls_wR_factor_ref 0.0874
_reflns_number_gt 8780
_reflns_number_total 10291
_reflns_threshold_expression >2sigma(I)
_cod_data_source_file c001732a.txt
_cod_data_source_block 2
_cod_original_sg_symbol_H-M P2(1)/c
_cod_database_code 7113029

loop_
_symmetry_equiv_pos_as_xyz
'x, y, z'
'-x, y+1/2, -z+1/2'
'-x, -y, -z'
'x, -y-1/2, z-1/2'

loop_
_atom_site_label
_atom_site_type_symbol
_atom_site_fract_x
_atom_site_fract_y
_atom_site_fract_z
_atom_site_U_iso_or_equiv
_atom_site_adp_type
_atom_site_occupancy
_atom_site_symmetry_multiplicity
_atom_site_calc_flag
_atom_site_refinement_flags
Ru1 Ru 0.257942(14) 0.351571(6) 0.829971(9) 0.03966(6) Uani 1 1 d .
P1 P 0.70635(5) 0.26629(2) 0.09924(3) 0.04473(13) Uani 1 1 d .
P2 P 0.79052(5) 0.53711(2) 0.74765(3) 0.04616(14) Uani 1 1 d .
O1 O 0.17851(14) 0.29197(6) 0.79005(10) 0.0537(4) Uani 1 1 d .
O2 O 0.34213(14) 0.40982(6) 0.87874(9) 0.0499(4) Uani 1 1 d .
N1 N 0.25571(16) 0.33245(7) 0.94151(12) 0.0490(4) Uani 1 1 d .
N2 N 0.0264(2) 0.40932(11) 0.82999(15) 0.0766(7) Uani 1 1 d .
N3 N 0.48765(18) 0.29212(8) 0.82850(13) 0.0569(5) Uani 1 1 d .
N4 N 0.2613(2) 0.39502(11) 0.66640(13) 0.0764(7) Uani 1 1 d .
N5 N 0.1318(2) 0.30075(10) 1.09814(13) 0.0670(6) Uani 1 1 d .
C1 C 0.1089(2) 0.38888(10) 0.83045(14) 0.0523(6) Uani 1 1 d .
C2 C 0.40756(19) 0.31401(8) 0.82853(12) 0.0423(5) Uani 1 1 d .
C3 C 0.2615(2) 0.37815(9) 0.72497(14) 0.0506(5) Uani 1 1 d .
C4 C 0.13278(17) 0.26036(8) 0.83259(14) 0.0442(5) Uani 1 1 d .
C5 C 0.08000(19) 0.21932(9) 0.79440(14) 0.0480(5) Uani 1 1 d .
H5 H 0.0820 0.2160 0.7429 0.058 Uiso 1 1 calc R
C6 C 0.0264(2) 0.18453(10) 0.83102(16) 0.0567(6) Uani 1 1 d .
H6 H -0.0080 0.1581 0.8044 0.068 Uiso 1 1 calc R
C7 C 0.0229(2) 0.18835(10) 0.90818(16) 0.0613(7) Uani 1 1 d .
H7 H -0.0140 0.1646 0.9331 0.074 Uiso 1 1 calc R
C8 C 0.0736(2) 0.22691(9) 0.94695(15) 0.0527(6) Uani 1 1 d .
H8 H 0.0703 0.2290 0.9985 0.063 Uiso 1 1 calc R
C9 C 0.13080(18) 0.26392(8) 0.91236(13) 0.0446(5) Uani 1 1 d .
C10 C 0.18777(19) 0.30094(9) 0.96257(14) 0.0482(5) Uani 1 1 d .
C11 C 0.1629(2) 0.30180(9) 1.04110(14) 0.0510(5) Uani 1 1 d .
C12 C 0.32876(18) 0.36384(8) 0.99144(13) 0.0433(5) Uani 1 1 d .
C13 C 0.36785(19) 0.35614(9) 1.06656(14) 0.0492(5) Uani 1 1 d .
H13 H 0.3439 0.3287 1.0913 0.059 Uiso 1 1 calc R
C14 C 0.4419(2) 0.38871(10) 1.10529(14) 0.0554(6) Uani 1 1 d .
H14 H 0.4672 0.3834 1.1559 0.066 Uiso 1 1 calc R
C15 C 0.4782(2) 0.42938(10) 1.06806(15) 0.0571(6) Uani 1 1 d .
H15 H 0.5265 0.4519 1.0941 0.069 Uiso 1 1 calc R
C16 C 0.4434(2) 0.43656(9) 0.99315(14) 0.0510(5) Uani 1 1 d .
H16 H 0.4689 0.4638 0.9688 0.061 Uiso 1 1 calc R
C17 C 0.37016(19) 0.40363(8) 0.95272(13) 0.0436(5) Uani 1 1 d .
C18 C 0.7523(3) 0.43817(10) 0.71841(17) 0.0709(8) Uani 1 1 d .
H18 H 0.8214 0.4378 0.7014 0.085 Uiso 1 1 calc R
C19 C 0.6898(4) 0.39515(12) 0.7178(2) 0.0998(14) Uani 1 1 d .
H19 H 0.7171 0.3659 0.6998 0.120 Uiso 1 1 calc R
C20 C 0.5892(4) 0.39522(14) 0.7432(2) 0.1005(14) Uani 1 1 d .
H20 H 0.5479 0.3662 0.7417 0.121 Uiso 1 1 calc R
C21 C 0.5487(3) 0.43717(15) 0.7706(2) 0.0924(11) Uani 1 1 d .
H21 H 0.4804 0.4367 0.7888 0.111 Uiso 1 1 calc R
C22 C 0.6088(3) 0.48093(12) 0.77183(19) 0.0743(8) Uani 1 1 d .
H22 H 0.5811 0.5097 0.7908 0.089 Uiso 1 1 calc R
C23 C 0.7104(2) 0.48140(9) 0.74455(14) 0.0530(6) Uani 1 1 d .
C24 C 0.8621(2) 0.54704(9) 0.84040(14) 0.0541(6) Uani 1 1 d .
C25 C 0.8151(3) 0.53183(13) 0.90286(16) 0.0700(8) Uani 1 1 d .
H25 H 0.7483 0.5147 0.8972 0.084 Uiso 1 1 calc R
C26 C 0.8690(3) 0.54248(15) 0.97432(18) 0.0847(10) Uani 1 1 d .
H26 H 0.8375 0.5326 1.0166 0.102 Uiso 1 1 calc R
C27 C 0.9671(3) 0.56707(15) 0.98306(19) 0.0833(10) Uani 1 1 d .
H27 H 1.0029 0.5733 1.0311 0.100 Uiso 1 1 calc R
C28 C 1.0131(3) 0.58253(15) 0.9219(2) 0.0882(10) Uani 1 1 d .
H28 H 1.0797 0.5998 0.9283 0.106 Uiso 1 1 calc R
C29 C 0.9613(3) 0.57274(12) 0.85027(17) 0.0728(8) Uani 1 1 d .
H29 H 0.9931 0.5835 0.8086 0.087 Uiso 1 1 calc R
C30 C 0.8926(2) 0.53321(9) 0.68381(14) 0.0516(6) Uani 1 1 d .
C31 C 0.9849(2) 0.50363(12) 0.70188(19) 0.0704(8) Uani 1 1 d .
H31 H 0.9940 0.4858 0.7467 0.084 Uiso 1 1 calc R
C32 C 1.0641(3) 0.50074(15) 0.6523(3) 0.0938(12) Uani 1 1 d .
H32 H 1.1265 0.4810 0.6640 0.113 Uiso 1 1 calc R
C33 C 1.0500(4) 0.52696(16) 0.5866(3) 0.1019(14) Uani 1 1 d .
H33 H 1.1038 0.5255 0.5542 0.122 Uiso 1 1 calc R
C34 C 0.9580(4) 0.55512(15) 0.5682(2) 0.0968(12) Uani 1 1 d .
H34 H 0.9487 0.5722 0.5227 0.116 Uiso 1 1 calc R
C35 C 0.8777(3) 0.55874(11) 0.61651(17) 0.0719(8) Uani 1 1 d .
H35 H 0.8149 0.5781 0.6038 0.086 Uiso 1 1 calc R
C36 C 0.6998(2) 0.58845(9) 0.72253(13) 0.0489(5) Uani 1 1 d .
C37 C 0.7257(2) 0.63470(9) 0.75288(15) 0.0531(6) Uani 1 1 d .
H37 H 0.7894 0.6390 0.7869 0.064 Uiso 1 1 calc R
C38 C 0.6576(2) 0.67439(10) 0.73294(17) 0.0628(7) Uani 1 1 d .
H38 H 0.6763 0.7056 0.7525 0.075 Uiso 1 1 calc R
C39 C 0.5628(3) 0.66821(12) 0.68459(19) 0.0720(8) Uani 1 1 d .
H39 H 0.5161 0.6950 0.6724 0.086 Uiso 1 1 calc R
C40 C 0.5359(3) 0.62256(13) 0.6538(2) 0.0817(9) Uani 1 1 d .
H40 H 0.4715 0.6186 0.6204 0.098 Uiso 1 1 calc R
C41 C 0.6048(3) 0.58236(11) 0.67230(18) 0.0719(8) Uani 1 1 d .
H41 H 0.5872 0.5515 0.6511 0.086 Uiso 1 1 calc R
C42 C 0.7981(2) 0.21403(9) 0.10357(13) 0.0496(5) Uani 1 1 d .
C43 C 0.9014(2) 0.21670(12) 0.14687(18) 0.0692(8) Uani 1 1 d .
H43 H 0.9210 0.2449 0.1753 0.083 Uiso 1 1 calc R
C44 C 0.9750(3) 0.17775(13) 0.14792(19) 0.0786(9) Uani 1 1 d .
H44 H 1.0433 0.1794 0.1776 0.094 Uiso 1 1 calc R
C45 C 0.9468(3) 0.13678(13) 0.10503(19) 0.0767(9) Uani 1 1 d .
H45 H 0.9966 0.1107 0.1053 0.092 Uiso 1 1 calc R
C46 C 0.8457(3) 0.13377(12) 0.06151(18) 0.0750(8) Uani 1 1 d .
H46 H 0.8273 0.1057 0.0327 0.090 Uiso 1 1 calc R
C47 C 0.7709(2) 0.17255(10) 0.06048(16) 0.0605(6) Uani 1 1 d .
H47 H 0.7027 0.1706 0.0308 0.073 Uiso 1 1 calc R
C48 C 0.56485(19) 0.24583(9) 0.08114(13) 0.0455(5) Uani 1 1 d .
C49 C 0.5139(2) 0.24083(10) 0.00738(14) 0.0558(6) Uani 1 1 d .
H49 H 0.5508 0.2503 -0.0327 0.067 Uiso 1 1 calc R
C50 C 0.4081(2) 0.22169(11) -0.00559(16) 0.0629(7) Uani 1 1 d .
H50 H 0.3734 0.2186 -0.0547 0.075 Uiso 1 1 calc R
C51 C 0.3536(2) 0.20716(10) 0.05333(17) 0.0633(7) Uani 1 1 d .
H51 H 0.2833 0.1933 0.0438 0.076 Uiso 1 1 calc R
C52 C 0.4030(2) 0.21312(10) 0.12699(16) 0.0592(6) Uani 1 1 d .
H52 H 0.3653 0.2041 0.1669 0.071 Uiso 1 1 calc R
C53 C 0.5083(2) 0.23243(9) 0.14051(14) 0.0524(6) Uani 1 1 d .
H53 H 0.5417 0.2365 0.1898 0.063 Uiso 1 1 calc R
C54 C 0.73745(19) 0.30582(9) 0.02401(14) 0.0482(5) Uani 1 1 d .
C55 C 0.8364(2) 0.29963(10) -0.00640(16) 0.0577(6) Uani 1 1 d .
H55 H 0.8854 0.2746 0.0112 0.069 Uiso 1 1 calc R
C56 C 0.8610(2) 0.33093(12) -0.06299(17) 0.0680(7) Uani 1 1 d .
H56 H 0.9265 0.3266 -0.0840 0.082 Uiso 1 1 calc R
C57 C 0.7904(3) 0.36802(13) -0.08825(18) 0.0742(8) Uani 1 1 d .
H57 H 0.8083 0.3894 -0.1255 0.089 Uiso 1 1 calc R
C58 C 0.6921(3) 0.37375(13) -0.0584(2) 0.0806(9) Uani 1 1 d .
H58 H 0.6436 0.3989 -0.0762 0.097 Uiso 1 1 calc R
C59 C 0.6649(2) 0.34273(11) -0.00284(17) 0.0662(7) Uani 1 1 d .
H59 H 0.5981 0.3466 0.0165 0.079 Uiso 1 1 calc R
C60 C 0.7274(2) 0.29816(10) 0.18848(14) 0.0534(6) Uani 1 1 d .
C61 C 0.7330(2) 0.27169(12) 0.25515(15) 0.0660(7) Uani 1 1 d .
H61 H 0.7310 0.2373 0.2542 0.079 Uiso 1 1 calc R
C62 C 0.7416(3) 0.29649(18) 0.32296(17) 0.0851(11) Uani 1 1 d .
H62 H 0.7452 0.2787 0.3676 0.102 Uiso 1 1 calc R
C63 C 0.7450(3) 0.34668(18) 0.3251(2) 0.0931(13) Uani 1 1 d .
H63 H 0.7504 0.3629 0.3712 0.112 Uiso 1 1 calc R
C64 C 0.7404(3) 0.37362(15) 0.2599(2) 0.0929(12) Uani 1 1 d .
H64 H 0.7438 0.4080 0.2620 0.112 Uiso 1 1 calc R
C65 C 0.7308(2) 0.34950(11) 0.19018(19) 0.0681(7) Uani 1 1 d .
H65 H 0.7267 0.3676 0.1457 0.082 Uiso 1 1 calc R

loop_
_atom_site_aniso_label
_atom_site_aniso_U_11
_atom_site_aniso_U_22
_atom_site_aniso_U_33
_atom_site_aniso_U_23
_atom_site_aniso_U_13
_atom_site_aniso_U_12
Ru1 0.04749(10) 0.03799(9) 0.03466(9) 0.00208(7) 0.00969(6) -0.00154(7)
P1 0.0452(3) 0.0468(3) 0.0416(3) 0.0027(2) 0.0035(2) 0.0024(2)
P2 0.0560(3) 0.0392(3) 0.0449(3) -0.0019(2) 0.0124(3) -0.0017(2)
O1 0.0606(10) 0.0496(9) 0.0518(9) -0.0053(8) 0.0101(8) -0.0118(8)
O2 0.0627(10) 0.0413(8) 0.0454(9) -0.0016(7) 0.0054(7) -0.0030(7)
N1 0.0511(11) 0.0451(10) 0.0519(11) 0.0022(9) 0.0102(9) 0.0044(9)
N2 0.0663(15) 0.0973(19) 0.0689(15) 0.0100(14) 0.0187(12) 0.0244(14)
N3 0.0579(13) 0.0520(12) 0.0615(13) 0.0002(10) 0.0102(10) 0.0036(10)
N4 0.0967(19) 0.0857(18) 0.0508(14) 0.0219(13) 0.0243(13) 0.0206(15)
N5 0.0781(15) 0.0785(16) 0.0477(12) -0.0062(11) 0.0207(11) -0.0225(13)
C1 0.0586(15) 0.0572(14) 0.0428(12) 0.0066(11) 0.0125(11) 0.0013(12)
C2 0.0529(13) 0.0401(11) 0.0344(10) 0.0012(9) 0.0080(9) -0.0050(10)
C3 0.0547(13) 0.0510(13) 0.0477(13) 0.0037(11) 0.0130(10) 0.0038(11)
C4 0.0346(10) 0.0416(11) 0.0565(13) -0.0032(10) 0.0061(9) 0.0009(9)
C5 0.0455(12) 0.0483(12) 0.0498(13) -0.0105(11) 0.0046(10) -0.0013(10)
C6 0.0540(14) 0.0492(13) 0.0667(16) -0.0124(12) 0.0069(12) -0.0114(11)
C7 0.0668(16) 0.0513(14) 0.0676(17) 0.0000(13) 0.0156(13) -0.0113(12)
C8 0.0560(14) 0.0519(13) 0.0500(13) -0.0013(11) 0.0063(11) 0.0027(11)
C9 0.0384(11) 0.0421(11) 0.0512(13) -0.0069(10) -0.0023(9) 0.0048(9)
C10 0.0469(12) 0.0452(12) 0.0531(13) 0.0015(10) 0.0087(10) 0.0026(10)
C11 0.0592(14) 0.0508(13) 0.0448(13) 0.0026(11) 0.0134(11) -0.0021(11)
C12 0.0437(11) 0.0376(11) 0.0484(12) -0.0053(9) 0.0052(9) 0.0009(9)
C13 0.0466(12) 0.0477(12) 0.0549(14) 0.0036(11) 0.0127(10) -0.0035(10)
C14 0.0569(14) 0.0650(15) 0.0439(13) -0.0042(11) 0.0048(11) 0.0012(12)
C15 0.0598(14) 0.0508(14) 0.0596(15) -0.0133(12) 0.0032(12) -0.0108(11)
C16 0.0592(14) 0.0387(11) 0.0560(14) -0.0041(10) 0.0108(11) -0.0113(10)
C17 0.0477(12) 0.0379(11) 0.0457(12) -0.0030(9) 0.0085(9) 0.0015(9)
C18 0.101(2) 0.0457(14) 0.0719(18) -0.0060(13) 0.0354(17) -0.0098(14)
C19 0.170(4) 0.0503(17) 0.090(2) -0.0155(17) 0.059(3) -0.033(2)
C20 0.156(4) 0.077(2) 0.075(2) -0.0110(18) 0.040(2) -0.059(2)
C21 0.096(2) 0.102(3) 0.086(2) -0.007(2) 0.038(2) -0.043(2)
C22 0.0772(19) 0.0694(18) 0.082(2) -0.0097(16) 0.0328(16) -0.0133(15)
C23 0.0690(16) 0.0443(12) 0.0478(13) -0.0006(11) 0.0151(11) -0.0101(11)
C24 0.0678(15) 0.0474(13) 0.0474(13) -0.0018(11) 0.0089(11) 0.0094(12)
C25 0.0706(18) 0.087(2) 0.0535(15) 0.0044(15) 0.0130(13) 0.0134(16)
C26 0.100(3) 0.107(3) 0.0493(16) 0.0072(17) 0.0183(16) 0.032(2)
C27 0.087(2) 0.100(3) 0.0595(18) -0.0167(18) -0.0042(16) 0.020(2)
C28 0.092(2) 0.099(3) 0.071(2) -0.0203(19) 0.0002(18) -0.012(2)
C29 0.084(2) 0.0763(19) 0.0578(16) -0.0068(15) 0.0071(15) -0.0177(16)
C30 0.0628(15) 0.0416(12) 0.0533(14) -0.0075(11) 0.0188(11) -0.0070(11)
C31 0.0624(16) 0.0708(18) 0.080(2) -0.0089(16) 0.0156(15) 0.0037(14)
C32 0.070(2) 0.095(3) 0.122(3) -0.036(2) 0.034(2) -0.0013(18)
C33 0.114(3) 0.090(3) 0.117(3) -0.031(2) 0.073(3) -0.022(2)
C34 0.140(4) 0.082(2) 0.080(2) -0.0024(19) 0.060(2) -0.011(2)
C35 0.102(2) 0.0556(15) 0.0643(17) 0.0010(14) 0.0329(16) -0.0005(15)
C36 0.0559(13) 0.0454(12) 0.0468(12) 0.0010(10) 0.0119(10) 0.0017(10)
C37 0.0603(14) 0.0450(12) 0.0559(14) -0.0010(11) 0.0143(12) -0.0032(11)
C38 0.0771(18) 0.0427(13) 0.0732(18) 0.0022(13) 0.0273(15) 0.0005(12)
C39 0.079(2) 0.0595(16) 0.081(2) 0.0153(15) 0.0235(17) 0.0178(15)
C40 0.075(2) 0.080(2) 0.085(2) -0.0009(18) -0.0104(17) 0.0136(17)
C41 0.0761(19) 0.0571(16) 0.0777(19) -0.0131(15) -0.0083(15) 0.0058(14)
C42 0.0531(13) 0.0490(13) 0.0460(12) 0.0069(10) 0.0038(10) 0.0064(10)
C43 0.0616(16) 0.0672(17) 0.0742(19) -0.0039(15) -0.0087(14) 0.0122(14)
C44 0.0689(18) 0.091(2) 0.0727(19) 0.0066(18) -0.0037(15) 0.0297(17)
C45 0.090(2) 0.074(2) 0.0702(19) 0.0185(16) 0.0236(17) 0.0360(17)
C46 0.102(2) 0.0581(16) 0.0676(18) -0.0061(14) 0.0225(18) 0.0119(16)
C47 0.0672(16) 0.0571(15) 0.0572(15) -0.0005(13) 0.0083(12) 0.0037(13)
C48 0.0460(12) 0.0462(12) 0.0432(12) 0.0038(10) 0.0010(9) 0.0028(10)
C49 0.0548(14) 0.0687(16) 0.0440(13) 0.0010(12) 0.0070(11) 0.0031(12)
C50 0.0569(15) 0.0741(17) 0.0542(15) -0.0075(13) -0.0059(12) 0.0049(13)
C51 0.0510(14) 0.0606(16) 0.0769(19) -0.0025(14) 0.0031(13) -0.0041(12)
C52 0.0567(14) 0.0613(15) 0.0597(15) 0.0122(13) 0.0084(12) -0.0055(12)
C53 0.0560(14) 0.0552(14) 0.0450(12) 0.0083(11) 0.0033(10) -0.0023(11)
C54 0.0472(12) 0.0485(13) 0.0491(13) 0.0047(10) 0.0072(10) 0.0006(10)
C55 0.0503(13) 0.0584(15) 0.0650(16) 0.0064(13) 0.0096(12) 0.0050(11)
C56 0.0596(16) 0.0772(19) 0.0708(18) 0.0105(16) 0.0221(14) -0.0014(14)
C57 0.0721(19) 0.085(2) 0.0674(18) 0.0256(16) 0.0161(15) -0.0066(16)
C58 0.078(2) 0.083(2) 0.083(2) 0.0384(19) 0.0174(17) 0.0207(17)
C59 0.0593(15) 0.0721(18) 0.0700(17) 0.0232(15) 0.0195(13) 0.0147(13)
C60 0.0459(12) 0.0622(15) 0.0513(14) -0.0079(12) 0.0027(10) 0.0005(11)
C61 0.0652(16) 0.0809(19) 0.0500(15) -0.0017(14) 0.0004(12) -0.0013(14)
C62 0.073(2) 0.132(3) 0.0477(16) -0.0085(19) -0.0003(14) 0.005(2)
C63 0.074(2) 0.135(4) 0.067(2) -0.041(2) -0.0034(17) 0.018(2)
C64 0.089(2) 0.083(2) 0.104(3) -0.044(2) 0.000(2) 0.0147(19)
C65 0.0692(17) 0.0633(17) 0.0699(18) -0.0127(14) 0.0014(14) 0.0063(13)

loop_
_atom_type_symbol
_atom_type_description
_atom_type_scat_dispersion_real
_atom_type_scat_dispersion_imag
_atom_type_scat_source
C C 0.0181 0.0091 'International Tables Vol C Tables 4.2.6.8 and 6.1.1.4'
H H 0.0000 0.0000 'International Tables Vol C Tables 4.2.6.8 and 6.1.1.4'
N N 0.0311 0.0180 'International Tables Vol C Tables 4.2.6.8 and 6.1.1.4'
O O 0.0492 0.0322 'International Tables Vol C Tables 4.2.6.8 and 6.1.1.4'
P P 0.2955 0.4335 'International Tables Vol C Tables 4.2.6.8 and 6.1.1.4'
Ru Ru 0.0552 3.2960 'International Tables Vol C Tables 4.2.6.8 and 6.1.1.4'

loop_
_geom_angle_atom_site_label_1
_geom_angle_atom_site_label_2
_geom_angle_atom_site_label_3
_geom_angle
O1 Ru1 O2 175.45(7)
O1 Ru1 C3 91.19(9)
O2 Ru1 C3 93.19(9)
O1 Ru1 N1 94.61(8)
O2 Ru1 N1 81.08(7)
C3 Ru1 N1 173.61(9)
O1 Ru1 C1 90.58(9)
O2 Ru1 C1 90.86(9)
C3 Ru1 C1 87.30(9)
N1 Ru1 C1 89.95(8)
O1 Ru1 C2 89.22(8)
O2 Ru1 C2 89.37(8)
C3 Ru1 C2 92.28(9)
N1 Ru1 C2 90.49(8)
C1 Ru1 C2 179.53(9)
C42 P1 C54 108.14(11)
C42 P1 C48 109.98(11)
C54 P1 C48 109.60(11)
C42 P1 C60 108.62(12)
C54 P1 C60 111.10(12)
C48 P1 C60 109.38(11)
C23 P2 C30 110.42(11)
C23 P2 C24 110.67(12)
C30 P2 C24 107.69(13)
C23 P2 C36 109.10(12)
C30 P2 C36 109.83(12)
C24 P2 C36 109.11(11)
C4 O1 Ru1 123.15(15)
C17 O2 Ru1 112.55(14)
C10 N1 C12 125.2(2)
C10 N1 Ru1 122.72(18)
C12 N1 Ru1 111.52(15)
N2 C1 Ru1 179.3(3)
N3 C2 Ru1 177.7(2)
N4 C3 Ru1 177.0(2)
O1 C4 C5 115.4(2)
O1 C4 C9 126.5(2)
C5 C4 C9 118.0(2)
C6 C5 C4 121.7(2)
C6 C5 H5 119.1
C4 C5 H5 119.1
C5 C6 C7 120.3(2)
C5 C6 H6 119.9
C7 C6 H6 119.9
C8 C7 C6 119.8(2)
C8 C7 H7 120.1
C6 C7 H7 120.1
C7 C8 C9 122.6(2)
C7 C8 H8 118.7
C9 C8 H8 118.7
C8 C9 C4 117.5(2)
C8 C9 C10 116.1(2)
C4 C9 C10 126.3(2)
N1 C10 C9 123.4(2)
N1 C10 C11 119.3(2)
C9 C10 C11 117.3(2)
N5 C11 C10 172.1(3)
C13 C12 C17 119.5(2)
C13 C12 N1 128.2(2)
C17 C12 N1 111.9(2)
C14 C13 C12 120.9(2)
C14 C13 H13 119.5
C12 C13 H13 119.5
C13 C14 C15 119.4(2)
C13 C14 H14 120.3
C15 C14 H14 120.3
C16 C15 C14 120.4(2)
C16 C15 H15 119.8
C14 C15 H15 119.8
C15 C16 C17 121.1(2)
C15 C16 H16 119.5
C17 C16 H16 119.5
O2 C17 C16 120.0(2)
O2 C17 C12 121.5(2)
C16 C17 C12 118.5(2)
C23 C18 C19 119.0(3)
C23 C18 H18 120.5
C19 C18 H18 120.5
C20 C19 C18 120.8(3)
C20 C19 H19 119.6
C18 C19 H19 119.6
C21 C20 C19 120.5(3)
C21 C20 H20 119.7
C19 C20 H20 119.7
C20 C21 C22 120.2(3)
C20 C21 H21 119.9
C22 C21 H21 119.9
C23 C22 C21 119.6(3)
C23 C22 H22 120.2
C21 C22 H22 120.2
C18 C23 C22 119.8(3)
C18 C23 P2 120.0(2)
C22 C23 P2 120.2(2)
C25 C24 C29 119.3(3)
C25 C24 P2 120.1(2)
C29 C24 P2 120.4(2)
C24 C25 C26 119.1(3)
C24 C25 H25 120.4
C26 C25 H25 120.4
C27 C26 C25 120.8(3)
C27 C26 H26 119.6
C25 C26 H26 119.6
C28 C27 C26 120.3(3)
C28 C27 H27 119.9
C26 C27 H27 119.9
C27 C28 C29 120.3(4)
C27 C28 H28 119.9
C29 C28 H28 119.9
C28 C29 C24 120.2(3)
C28 C29 H29 119.9
C24 C29 H29 119.9
C35 C30 C31 120.4(3)
C35 C30 P2 120.1(2)
C31 C30 P2 119.5(2)
C30 C31 C32 119.4(3)
C30 C31 H31 120.3
C32 C31 H31 120.3
C33 C32 C31 119.9(4)
C33 C32 H32 120.1
C31 C32 H32 120.1
C34 C33 C32 120.6(3)
C34 C33 H33 119.7
C32 C33 H33 119.7
C33 C34 C35 120.8(4)
C33 C34 H34 119.6
C35 C34 H34 119.6
C30 C35 C34 118.9(3)
C30 C35 H35 120.5
C34 C35 H35 120.5
C41 C36 C37 119.6(2)
C41 C36 P2 120.6(2)
C37 C36 P2 119.9(2)
C38 C37 C36 120.2(3)
C38 C37 H37 119.9
C36 C37 H37 119.9
C39 C38 C37 120.2(3)
C39 C38 H38 119.9
C37 C38 H38 119.9
C38 C39 C40 120.3(3)
C38 C39 H39 119.8
C40 C39 H39 119.8
C39 C40 C41 120.1(3)
C39 C40 H40 120.0
C41 C40 H40 120.0
C36 C41 C40 119.5(3)
C36 C41 H41 120.2
C40 C41 H41 120.2
C47 C42 C43 119.3(2)
C47 C42 P1 120.82(19)
C43 C42 P1 119.7(2)
C44 C43 C42 120.4(3)
C44 C43 H43 119.8
C42 C43 H43 119.8
C45 C44 C43 119.6(3)
C45 C44 H44 120.2
C43 C44 H44 120.2
C44 C45 C46 120.7(3)
C44 C45 H45 119.7
C46 C45 H45 119.7
C45 C46 C47 120.1(3)
C45 C46 H46 119.9
C47 C46 H46 119.9
C42 C47 C46 119.9(3)
C42 C47 H47 120.1
C46 C47 H47 120.1
C53 C48 C49 119.8(2)
C53 C48 P1 119.96(18)
C49 C48 P1 120.15(19)
C50 C49 C48 119.4(2)
C50 C49 H49 120.3
C48 C49 H49 120.3
C51 C50 C49 120.6(2)
C51 C50 H50 119.7
C49 C50 H50 119.7
C50 C51 C52 120.2(3)
C50 C51 H51 119.9
C52 C51 H51 119.9
C53 C52 C51 119.5(3)
C53 C52 H52 120.2
C51 C52 H52 120.2
C52 C53 C48 120.4(2)
C52 C53 H53 119.8
C48 C53 H53 119.8
C59 C54 C55 119.9(2)
C59 C54 P1 120.38(19)
C55 C54 P1 119.74(19)
C56 C55 C54 119.4(2)
C56 C55 H55 120.3
C54 C55 H55 120.3
C57 C56 C55 120.5(3)
C57 C56 H56 119.7
C55 C56 H56 119.7
C56 C57 C58 119.8(3)
C56 C57 H57 120.1
C58 C57 H57 120.1
C59 C58 C57 120.8(3)
C59 C58 H58 119.6
C57 C58 H58 119.6
C58 C59 C54 119.5(3)
C58 C59 H59 120.2
C54 C59 H59 120.2
C61 C60 C65 119.9(3)
C61 C60 P1 120.1(2)
C65 C60 P1 119.8(2)
C62 C61 C60 119.8(3)
C62 C61 H61 120.1
C60 C61 H61 120.1
C63 C62 C61 120.6(4)
C63 C62 H62 119.7
C61 C62 H62 119.7
C62 C63 C64 120.6(3)
C62 C63 H63 119.7
C64 C63 H63 119.7
C63 C64 C65 120.1(4)
C63 C64 H64 120.0
C65 C64 H64 120.0
C60 C65 C64 118.9(3)
C60 C65 H65 120.5
C64 C65 H65 120.5

loop_
_geom_bond_atom_site_label_1
_geom_bond_atom_site_label_2
_geom_bond_distance
Ru1 O1 1.9664(16)
Ru1 O2 2.0164(16)
Ru1 C3 2.018(2)
Ru1 N1 2.067(2)
Ru1 C1 2.076(3)
Ru1 C2 2.088(2)
P1 C42 1.796(2)
P1 C54 1.797(2)
P1 C48 1.799(2)
P1 C60 1.805(3)
P2 C23 1.791(2)
P2 C30 1.795(2)
P2 C24 1.795(3)
P2 C36 1.795(2)
O1 C4 1.314(3)
O2 C17 1.336(3)
N1 C10 1.277(3)
N1 C12 1.452(3)
N2 C1 1.146(3)
N3 C2 1.141(3)
N4 C3 1.143(3)
N5 C11 1.134(3)
C4 C5 1.414(3)
C4 C9 1.435(3)
C5 C6 1.359(4)
C5 H5 0.9300
C6 C7 1.391(4)
C6 H6 0.9300
C7 C8 1.356(4)
C7 H7 0.9300
C8 C9 1.407(3)
C8 H8 0.9300
C9 C10 1.460(3)
C10 C11 1.476(3)
C12 C13 1.384(3)
C12 C17 1.407(3)
C13 C14 1.382(3)
C13 H13 0.9300
C14 C15 1.387(4)
C14 H14 0.9300
C15 C16 1.369(4)
C15 H15 0.9300
C16 C17 1.395(3)
C16 H16 0.9300
C18 C23 1.380(4)
C18 C19 1.390(4)
C18 H18 0.9300
C19 C20 1.359(6)
C19 H19 0.9300
C20 C21 1.353(6)
C20 H20 0.9300
C21 C22 1.390(4)
C21 H21 0.9300
C22 C23 1.386(4)
C22 H22 0.9300
C24 C25 1.382(4)
C24 C29 1.384(4)
C25 C26 1.392(4)
C25 H25 0.9300
C26 C27 1.358(5)
C26 H26 0.9300
C27 C28 1.357(5)
C27 H27 0.9300
C28 C29 1.381(4)
C28 H28 0.9300
C29 H29 0.9300
C30 C35 1.381(4)
C30 C31 1.384(4)
C31 C32 1.392(5)
C31 H31 0.9300
C32 C33 1.366(6)
C32 H32 0.9300
C33 C34 1.360(6)
C33 H33 0.9300
C34 C35 1.388(5)
C34 H34 0.9300
C35 H35 0.9300
C36 C41 1.382(4)
C36 C37 1.384(3)
C37 C38 1.375(4)
C37 H37 0.9300
C38 C39 1.362(4)
C38 H38 0.9300
C39 C40 1.374(5)
C39 H39 0.9300
C40 C41 1.387(4)
C40 H40 0.9300
C41 H41 0.9300
C42 C47 1.378(4)
C42 C43 1.393(4)
C43 C44 1.381(4)
C43 H43 0.9300
C44 C45 1.366(5)
C44 H44 0.9300
C45 C46 1.373(5)
C45 H45 0.9300
C46 C47 1.386(4)
C46 H46 0.9300
C47 H47 0.9300
C48 C53 1.386(3)
C48 C49 1.393(3)
C49 C50 1.379(4)
C49 H49 0.9300
C50 C51 1.373(4)
C50 H50 0.9300
C51 C52 1.388(4)
C51 H51 0.9300
C52 C53 1.376(4)
C52 H52 0.9300
C53 H53 0.9300
C54 C59 1.378(4)
C54 C55 1.393(3)
C55 C56 1.382(4)
C55 H55 0.9300
C56 C57 1.361(4)
C56 H56 0.9300
C57 C58 1.379(4)
C57 H57 0.9300
C58 C59 1.373(4)
C58 H58 0.9300
C59 H59 0.9300
C60 C61 1.386(4)
C60 C65 1.389(4)
C61 C62 1.379(4)
C61 H61 0.9300
C62 C63 1.358(6)
C62 H62 0.9300
C63 C64 1.372(6)
C63 H63 0.9300
C64 C65 1.400(5)
C64 H64 0.9300
C65 H65 0.9300

loop_
_platon_squeeze_void_nr
_platon_squeeze_void_average_x
_platon_squeeze_void_average_y
_platon_squeeze_void_average_z
_platon_squeeze_void_volume
_platon_squeeze_void_count_electrons
_platon_squeeze_void_content
1 0.500 0.000 0.000 365 71 ' '
2 0.500 0.500 0.500 365 71 ' '
